data_7211085
loop_
_publ_author_name
'Gao, Yanfei'
'Cao, Jianwei'
'Song, Ye'
'Zhang, Guonan'
'Wang, Yanqin'
'Liu, Zhiliang'

_publ_section_title
;
 Structure control and crystal-to-crystal transformation for two series of
 lanthanide--organic coordination polymers
;
_journal_issue 42
_journal_name_full CrystEngComm
_journal_page_first 8522
_journal_paper_doi 10.1039/c3ce41207e
_journal_volume 15
_journal_year 2013
_chemical_formula_sum 'C56 H42 Dy2 O24'
_chemical_formula_weight 1423.90
_chemical_name_systematic
; 
 ? 
;
_space_group_IT_number 2
_symmetry_cell_setting triclinic
_symmetry_space_group_name_Hall '-P 1'
_symmetry_space_group_name_H-M 'P -1'
_atom_sites_solution_hydrogens geom
_atom_sites_solution_primary direct
_atom_sites_solution_secondary difmap
_audit_creation_method SHELXL-97
_cell_angle_alpha 74.677(9)
_cell_angle_beta 72.626(10)
_cell_angle_gamma 72.086(7)
_cell_formula_units_Z 1
_cell_length_a 9.7896(8)
_cell_length_b 11.5519(8)
_cell_length_c 12.6529(19)
_cell_measurement_reflns_used 1551
_cell_measurement_temperature 293(2)
_cell_measurement_theta_max 28.4872
_cell_measurement_theta_min 2.5194
_cell_volume 1275.8(2)
_computing_structure_refinement 'SHELXL-97 (Sheldrick, 1997)'
_computing_structure_solution 'SHELXS-97 (Sheldrick, 1990)'
_diffrn_ambient_temperature 293(2)
_diffrn_measured_fraction_theta_full 0.997
_diffrn_measured_fraction_theta_max 0.997
_diffrn_radiation_monochromator graphite
_diffrn_radiation_source 'fine-focus sealed tube'
_diffrn_radiation_type MoK\a
_diffrn_radiation_wavelength 0.71073
_diffrn_reflns_av_R_equivalents 0.0643
_diffrn_reflns_av_sigmaI/netI 0.1141
_diffrn_reflns_limit_h_max 11
_diffrn_reflns_limit_h_min -11
_diffrn_reflns_limit_k_max 13
_diffrn_reflns_limit_k_min -13
_diffrn_reflns_limit_l_max 14
_diffrn_reflns_limit_l_min -15
_diffrn_reflns_number 7973
_diffrn_reflns_theta_full 25.01
_diffrn_reflns_theta_max 25.01
_diffrn_reflns_theta_min 2.53
_exptl_absorpt_coefficient_mu 2.998
_exptl_absorpt_correction_T_max 0.9425
_exptl_absorpt_correction_T_min 0.8895
_exptl_absorpt_correction_type multi-scan
_exptl_absorpt_process_details multi-scan
_exptl_crystal_density_diffrn 1.853
_exptl_crystal_density_method 'not measured'
_exptl_crystal_F_000 702
_exptl_crystal_size_max 0.04
_exptl_crystal_size_mid 0.03
_exptl_crystal_size_min 0.02
_refine_diff_density_max 1.328
_refine_diff_density_min -0.798
_refine_diff_density_rms 0.174
_refine_ls_extinction_method none
_refine_ls_goodness_of_fit_ref 1.040
_refine_ls_hydrogen_treatment constr
_refine_ls_matrix_type full
_refine_ls_number_parameters 372
_refine_ls_number_reflns 4486
_refine_ls_number_restraints 0
_refine_ls_restrained_S_all 1.040
_refine_ls_R_factor_all 0.0809
_refine_ls_R_factor_gt 0.0554
_refine_ls_shift/su_max 0.001
_refine_ls_shift/su_mean 0.001
_refine_ls_structure_factor_coef Fsqd
_refine_ls_weighting_details 'calc w=1/[\s^2^(Fo^2^)+(0.0094P)^2^+0.0000P] where P=(Fo^2^+2Fc^2^)/3'
_refine_ls_weighting_scheme calc
_refine_ls_wR_factor_gt 0.0777
_refine_ls_wR_factor_ref 0.0898
_reflns_number_gt 3478
_reflns_number_total 4486
_reflns_threshold_expression >2sigma(I)
_cod_data_source_file c3ce41207e.txt
_cod_data_source_block exp_1244
_cod_original_sg_symbol_H-M P-1
_cod_database_code 7211085

loop_
_symmetry_equiv_pos_as_xyz
'x, y, z'
'-x, -y, -z'

loop_
_atom_site_label
_atom_site_type_symbol
_atom_site_fract_x
_atom_site_fract_y
_atom_site_fract_z
_atom_site_U_iso_or_equiv
_atom_site_adp_type
_atom_site_occupancy
_atom_site_symmetry_multiplicity
_atom_site_calc_flag
_atom_site_refinement_flags
C1 C 0.5551(8) -0.0666(7) 0.2480(7) 0.0253(19) Uani 1 1 d .
C2 C 0.4521(8) -0.0687(7) 0.3603(7) 0.0258(19) Uani 1 1 d .
C3 C 0.4921(10) -0.1584(7) 0.4490(8) 0.037(2) Uani 1 1 d .
H3 H 0.5800 -0.2191 0.4358 0.045 Uiso 1 1 calc R
C4 C 0.4041(11) -0.1606(8) 0.5586(9) 0.055(3) Uani 1 1 d .
H4 H 0.4344 -0.2211 0.6177 0.065 Uiso 1 1 calc R
C5 C 0.2748(11) -0.0747(8) 0.5784(9) 0.054(3) Uani 1 1 d .
H5 H 0.2162 -0.0772 0.6515 0.065 Uiso 1 1 calc R
C6 C 0.2275(10) 0.0172(8) 0.4925(9) 0.050(3) Uani 1 1 d .
H6 H 0.1383 0.0760 0.5076 0.060 Uiso 1 1 calc R
C7 C 0.3150(9) 0.0206(7) 0.3831(8) 0.036(2) Uani 1 1 d .
C8 C 0.1758(8) 0.2172(7) 0.3030(8) 0.034(2) Uani 1 1 d .
C9 C 0.2017(9) 0.2995(8) 0.3510(9) 0.050(3) Uani 1 1 d .
H9 H 0.2819 0.2763 0.3836 0.060 Uiso 1 1 calc R
C10 C 0.1099(9) 0.4152(8) 0.3508(9) 0.047(3) Uani 1 1 d .
H10 H 0.1280 0.4704 0.3837 0.057 Uiso 1 1 calc R
C11 C -0.0091(8) 0.4515(7) 0.3027(8) 0.032(2) Uani 1 1 d .
C12 C -0.0356(9) 0.3674(7) 0.2572(8) 0.037(2) Uani 1 1 d .
H12 H -0.1175 0.3896 0.2266 0.045 Uiso 1 1 calc R
C13 C 0.0565(9) 0.2516(7) 0.2560(8) 0.039(2) Uani 1 1 d .
H13 H 0.0384 0.1961 0.2234 0.046 Uiso 1 1 calc R
C14 C -0.1056(9) 0.5795(8) 0.3027(8) 0.040(2) Uani 1 1 d .
C15 C 0.7313(9) 0.1300(7) -0.1433(8) 0.028(2) Uani 1 1 d .
C16 C 0.7101(8) 0.2320(6) -0.2439(7) 0.0243(19) Uani 1 1 d .
C17 C 0.5969(8) 0.3400(6) -0.2373(7) 0.0252(19) Uani 1 1 d .
C18 C 0.5760(9) 0.4283(7) -0.3340(8) 0.037(2) Uani 1 1 d .
H18 H 0.4989 0.4994 -0.3292 0.045 Uiso 1 1 calc R
C19 C 0.6703(10) 0.4096(8) -0.4365(8) 0.042(2) Uani 1 1 d .
H19 H 0.6564 0.4683 -0.5012 0.051 Uiso 1 1 calc R
C20 C 0.7857(9) 0.3043(8) -0.4443(8) 0.044(2) Uani 1 1 d .
H20 H 0.8506 0.2923 -0.5134 0.053 Uiso 1 1 calc R
C21 C 0.8020(8) 0.2176(7) -0.3474(8) 0.029(2) Uani 1 1 d .
H21 H 0.8788 0.1464 -0.3526 0.035 Uiso 1 1 calc R
C22 C 0.4068(8) 0.4620(6) -0.1060(7) 0.031(2) Uani 1 1 d .
C23 C 0.2687(9) 0.4512(7) -0.0381(8) 0.037(2) Uani 1 1 d .
H23 H 0.2463 0.3744 -0.0142 0.044 Uiso 1 1 calc R
C24 C 0.9234(9) 0.2181(7) 0.0154(7) 0.0251(19) Uani 1 1 d .
C25 C 0.8009(8) 0.3295(6) 0.0435(7) 0.025(2) Uani 1 1 d .
C26 C 0.8343(8) 0.4443(6) 0.0067(7) 0.031(2) Uani 1 1 d .
H26 H 0.9266 0.4506 -0.0393 0.037 Uiso 1 1 calc R
C27 C 0.6600(8) 0.3229(7) 0.1052(7) 0.033(2) Uani 1 1 d .
H27 H 0.6349 0.2473 0.1252 0.040 Uiso 1 1 calc R
C28 C 0.5559(9) 0.4266(7) 0.1377(8) 0.040(2) Uani 1 1 d .
H28 H 0.4619 0.4210 0.1805 0.048 Uiso 1 1 calc R
O1 O 0.6560(5) -0.1361(4) -0.0260(5) 0.0298(14) Uani 1 1 d .
H1A H 0.6704 -0.1096 -0.0968 0.036 Uiso 1 1 d R
H1B H 0.5638 -0.1159 0.0030 0.036 Uiso 1 1 d R
O2 O 0.8867(5) -0.0934(4) 0.2136(5) 0.0319(14) Uani 1 1 d .
H2A H 0.8830 -0.1673 0.2481 0.048 Uiso 1 1 d R
H2B H 0.9769 -0.0889 0.1923 0.048 Uiso 1 1 d R
O3 O 0.5632(6) 0.0367(5) 0.1817(5) 0.0384(15) Uani 1 1 d .
O4 O 0.6404(5) -0.1644(4) 0.2165(5) 0.0276(14) Uani 1 1 d .
O5 O 0.8476(5) 0.0419(4) -0.1543(5) 0.0261(13) Uani 1 1 d .
O6 O 0.6373(5) 0.1300(4) -0.0514(5) 0.0319(14) Uani 1 1 d .
O7 O 0.8960(6) 0.1124(4) 0.0395(5) 0.0360(15) Uani 1 1 d .
O8 O -0.2294(6) 0.5971(5) 0.2712(6) 0.0466(18) Uani 1 1 d .
H8 H -0.2747 0.6701 0.2675 0.070 Uiso 1 1 calc R
O9 O -0.0761(7) 0.6609(5) 0.3288(6) 0.063(2) Uani 1 1 d .
O10 O 0.5020(6) 0.3506(4) -0.1334(5) 0.0444(17) Uani 1 1 d .
O11 O 0.2714(6) 0.1012(6) 0.2910(6) 0.0530(18) Uani 1 1 d .
O12 O 0.9492(6) -0.2324(4) 0.0272(6) 0.0406(17) Uani 1 1 d .
Dy1 Dy 0.78435(4) -0.04220(3) 0.05158(4) 0.02625(13) Uani 1 1 d .

loop_
_atom_site_aniso_label
_atom_site_aniso_U_11
_atom_site_aniso_U_22
_atom_site_aniso_U_33
_atom_site_aniso_U_23
_atom_site_aniso_U_13
_atom_site_aniso_U_12
C1 0.025(5) 0.027(4) 0.019(5) 0.002(4) -0.005(4) -0.006(4)
C2 0.026(4) 0.029(4) 0.021(5) 0.002(4) -0.005(4) -0.009(4)
C3 0.048(6) 0.036(5) 0.022(6) -0.003(4) -0.005(5) -0.006(4)
C4 0.067(7) 0.040(6) 0.042(8) 0.004(5) -0.016(6) 0.000(5)
C5 0.067(7) 0.047(6) 0.037(8) -0.017(6) 0.003(6) -0.006(5)
C6 0.039(6) 0.047(6) 0.047(8) -0.023(6) 0.009(5) 0.006(5)
C7 0.034(5) 0.033(5) 0.039(7) -0.012(5) -0.008(5) -0.004(4)
C8 0.023(5) 0.028(5) 0.030(6) -0.008(4) 0.010(4) 0.008(4)
C9 0.022(5) 0.063(6) 0.064(9) -0.014(6) -0.014(5) -0.003(5)
C10 0.036(5) 0.046(6) 0.065(8) -0.010(5) -0.021(5) -0.009(5)
C11 0.033(5) 0.024(4) 0.032(6) 0.005(4) -0.010(4) -0.004(4)
C12 0.035(5) 0.031(5) 0.039(7) -0.005(4) -0.013(5) 0.004(4)
C13 0.035(5) 0.041(5) 0.030(6) -0.008(5) -0.007(5) 0.005(4)
C14 0.037(6) 0.038(5) 0.043(7) 0.004(5) -0.013(5) -0.012(4)
C15 0.031(5) 0.021(4) 0.032(6) -0.010(4) -0.003(4) -0.006(4)
C16 0.021(4) 0.026(4) 0.027(6) -0.012(4) -0.008(4) -0.001(3)
C17 0.016(4) 0.026(4) 0.022(5) -0.001(4) 0.002(4) 0.000(3)
C18 0.034(5) 0.028(5) 0.035(7) 0.004(4) -0.005(5) 0.001(4)
C19 0.053(6) 0.042(5) 0.029(6) 0.011(5) -0.015(5) -0.018(5)
C20 0.033(5) 0.060(6) 0.031(7) -0.019(5) 0.010(5) -0.009(5)
C21 0.016(4) 0.029(4) 0.035(6) -0.009(4) -0.002(4) 0.002(3)
C22 0.030(5) 0.020(4) 0.026(6) -0.006(4) -0.004(4) 0.015(4)
C23 0.041(5) 0.019(4) 0.039(7) -0.001(4) -0.001(5) -0.002(4)
C24 0.033(5) 0.024(4) 0.022(5) -0.014(4) -0.016(4) 0.006(4)
C25 0.020(4) 0.017(4) 0.036(6) -0.012(4) -0.007(4) 0.003(3)
C26 0.028(5) 0.027(4) 0.030(6) -0.009(4) 0.003(4) -0.004(4)
C27 0.036(5) 0.027(4) 0.036(6) -0.007(4) -0.003(4) -0.011(4)
C28 0.029(5) 0.030(5) 0.053(7) -0.016(5) 0.010(5) -0.009(4)
O1 0.019(3) 0.036(3) 0.031(4) -0.006(3) -0.003(3) -0.005(2)
O2 0.026(3) 0.031(3) 0.038(4) 0.000(3) -0.008(3) -0.011(2)
O3 0.035(3) 0.031(3) 0.029(4) -0.003(3) 0.008(3) 0.004(3)
O4 0.019(3) 0.023(3) 0.035(4) -0.009(3) 0.000(3) 0.001(2)
O5 0.019(3) 0.019(3) 0.030(4) -0.003(3) 0.000(3) 0.003(2)
O6 0.027(3) 0.026(3) 0.027(4) 0.003(3) 0.003(3) -0.001(2)
O7 0.050(4) 0.012(3) 0.045(5) -0.004(3) -0.020(3) 0.001(2)
O8 0.044(4) 0.029(3) 0.062(5) -0.008(3) -0.015(4) 0.001(3)
O9 0.088(5) 0.029(3) 0.092(7) -0.005(4) -0.060(5) -0.009(3)
O10 0.045(4) 0.023(3) 0.029(4) 0.001(3) 0.012(3) 0.017(3)
O11 0.042(4) 0.064(4) 0.030(5) -0.013(4) -0.005(3) 0.020(3)
O12 0.022(3) 0.033(3) 0.064(5) -0.018(3) -0.008(3) 0.003(3)
Dy1 0.0232(2) 0.0188(2) 0.0309(3) -0.00431(17) -0.00384(17) 0.00024(15)

loop_
_atom_type_symbol
_atom_type_description
_atom_type_scat_dispersion_real
_atom_type_scat_dispersion_imag
_atom_type_scat_source
C C 0.0033 0.0016 'International Tables Vol C Tables 4.2.6.8 and 6.1.1.4'
H H 0.0000 0.0000 'International Tables Vol C Tables 4.2.6.8 and 6.1.1.4'
Dy Dy -0.1892 4.4098 'International Tables Vol C Tables 4.2.6.8 and 6.1.1.4'
O O 0.0106 0.0060 'International Tables Vol C Tables 4.2.6.8 and 6.1.1.4'

loop_
_geom_angle_atom_site_label_1
_geom_angle_atom_site_label_2
_geom_angle_atom_site_label_3
_geom_angle
_geom_angle_site_symmetry_1
_geom_angle_site_symmetry_3
O4 C1 O3 118.3(7) . .
O4 C1 C2 121.9(7) . .
O3 C1 C2 119.7(7) . .
O4 C1 Dy1 62.2(4) . .
O3 C1 Dy1 57.0(4) . .
C2 C1 Dy1 168.4(5) . .
C3 C2 C7 117.7(8) . .
C3 C2 C1 118.8(7) . .
C7 C2 C1 123.5(8) . .
C2 C3 C4 121.5(8) . .
C2 C3 H3 119.2 . .
C4 C3 H3 119.2 . .
C5 C4 C3 119.7(10) . .
C5 C4 H4 120.1 . .
C3 C4 H4 120.1 . .
C4 C5 C6 121.5(10) . .
C4 C5 H5 119.2 . .
C6 C5 H5 119.2 . .
C5 C6 C7 119.1(8) . .
C5 C6 H6 120.4 . .
C7 C6 H6 120.4 . .
O11 C7 C6 123.3(8) . .
O11 C7 C2 116.1(8) . .
C6 C7 C2 120.3(9) . .
C9 C8 C13 119.8(7) . .
C9 C8 O11 123.4(8) . .
C13 C8 O11 116.7(8) . .
C10 C9 C8 120.0(8) . .
C10 C9 H9 120.0 . .
C8 C9 H9 120.0 . .
C9 C10 C11 120.9(8) . .
C9 C10 H10 119.5 . .
C11 C10 H10 119.5 . .
C12 C11 C10 118.5(7) . .
C12 C11 C14 122.2(8) . .
C10 C11 C14 119.3(8) . .
C13 C12 C11 121.0(8) . .
C13 C12 H12 119.5 . .
C11 C12 H12 119.5 . .
C12 C13 C8 119.8(8) . .
C12 C13 H13 120.1 . .
C8 C13 H13 120.1 . .
O9 C14 O8 122.3(8) . .
O9 C14 C11 124.1(8) . .
O8 C14 C11 113.6(7) . .
O6 C15 O5 120.3(8) . .
O6 C15 C16 121.5(7) . .
O5 C15 C16 118.2(7) . .
O6 C15 Dy1 58.2(4) . .
O5 C15 Dy1 62.6(4) . .
C16 C15 Dy1 173.4(5) . .
C21 C16 C17 117.9(8) . .
C21 C16 C15 119.3(7) . .
C17 C16 C15 122.8(7) . .
O10 C17 C18 122.1(7) . .
O10 C17 C16 117.0(7) . .
C18 C17 C16 120.7(8) . .
C19 C18 C17 119.5(8) . .
C19 C18 H18 120.3 . .
C17 C18 H18 120.3 . .
C18 C19 C20 120.7(9) . .
C18 C19 H19 119.7 . .
C20 C19 H19 119.7 . .
C21 C20 C19 118.4(9) . .
C21 C20 H20 120.8 . .
C19 C20 H20 120.8 . .
C16 C21 C20 122.8(7) . .
C16 C21 H21 118.6 . .
C20 C21 H21 118.6 . .
C28 C22 C23 121.2(6) 2_665 .
C28 C22 O10 124.5(7) 2_665 .
C23 C22 O10 114.3(7) . .
C26 C23 C22 119.1(7) 2_665 .
C26 C23 H23 120.5 2_665 .
C22 C23 H23 120.5 . .
O12 C24 O7 122.0(7) 2_755 .
O12 C24 C25 118.2(7) 2_755 .
O7 C24 C25 119.7(7) . .
O12 C24 Dy1 47.1(3) 2_755 2_755
O7 C24 Dy1 74.9(4) . 2_755
C25 C24 Dy1 165.1(5) . 2_755
C27 C25 C26 119.1(6) . .
C27 C25 C24 123.6(7) . .
C26 C25 C24 117.3(7) . .
C23 C26 C25 120.3(7) 2_665 .
C23 C26 H26 119.8 2_665 .
C25 C26 H26 119.8 . .
C25 C27 C28 121.1(7) . .
C25 C27 H27 119.5 . .
C28 C27 H27 119.5 . .
C22 C28 C27 118.9(7) 2_665 .
C22 C28 H28 120.5 2_665 .
C27 C28 H28 120.5 . .
Dy1 O1 H1A 109.2 . .
Dy1 O1 H1B 109.8 . .
H1A O1 H1B 108.4 . .
Dy1 O2 H2A 109.4 . .
Dy1 O2 H2B 109.6 . .
H2A O2 H2B 109.2 . .
C1 O3 Dy1 96.4(4) . .
C1 O4 Dy1 91.3(4) . .
C15 O5 Dy1 90.4(5) . .
C15 O6 Dy1 95.4(5) . .
C24 O7 Dy1 160.6(5) . .
C14 O8 H8 109.5 . .
C17 O10 C22 123.9(6) . .
C7 O11 C8 120.0(7) . .
C24 O12 Dy1 109.8(4) 2_755 .
O7 Dy1 O12 114.08(18) . .
O7 Dy1 O3 95.17(18) . .
O12 Dy1 O3 138.1(2) . .
O7 Dy1 O6 79.57(17) . .
O12 Dy1 O6 139.6(2) . .
O3 Dy1 O6 72.20(19) . .
O7 Dy1 O2 72.32(18) . .
O12 Dy1 O2 79.02(19) . .
O3 Dy1 O2 82.52(19) . .
O6 Dy1 O2 140.04(16) . .
O7 Dy1 O1 150.90(19) . .
O12 Dy1 O1 76.94(17) . .
O3 Dy1 O1 92.04(18) . .
O6 Dy1 O1 75.89(16) . .
O2 Dy1 O1 136.69(17) . .
O7 Dy1 O5 76.62(18) . .
O12 Dy1 O5 91.46(19) . .
O3 Dy1 O5 125.42(18) . .
O6 Dy1 O5 53.22(16) . .
O2 Dy1 O5 139.93(16) . .
O1 Dy1 O5 76.24(17) . .
O7 Dy1 O4 131.63(19) . .
O12 Dy1 O4 85.31(18) . .
O3 Dy1 O4 52.91(16) . .
O6 Dy1 O4 114.75(16) . .
O2 Dy1 O4 68.61(17) . .
O1 Dy1 O4 73.97(17) . .
O5 Dy1 O4 149.99(16) . .
O7 Dy1 C15 74.6(2) . .
O12 Dy1 C15 117.2(2) . .
O3 Dy1 C15 98.5(2) . .
O6 Dy1 C15 26.35(18) . .
O2 Dy1 C15 146.85(18) . .
O1 Dy1 C15 76.46(19) . .
O5 Dy1 C15 27.02(17) . .
O4 Dy1 C15 137.1(2) . .
O7 Dy1 C1 113.1(2) . .
O12 Dy1 C1 111.5(2) . .
O3 Dy1 C1 26.62(18) . .
O6 Dy1 C1 95.2(2) . .
O2 Dy1 C1 71.4(2) . .
O1 Dy1 C1 84.7(2) . .
O5 Dy1 C1 146.03(19) . .
O4 Dy1 C1 26.53(16) . .
C15 Dy1 C1 121.2(2) . .
O7 Dy1 C24 91.7(2) . 2_755
O12 Dy1 C24 23.11(19) . 2_755
O3 Dy1 C24 154.4(2) . 2_755
O6 Dy1 C24 133.3(2) . 2_755
O2 Dy1 C24 76.20(19) . 2_755
O1 Dy1 C24 93.78(17) . 2_755
O5 Dy1 C24 80.13(19) . 2_755
O4 Dy1 C24 105.2(2) . 2_755
C15 Dy1 C24 107.1(2) . 2_755
C1 Dy1 C24 129.6(2) . 2_755

loop_
_geom_bond_atom_site_label_1
_geom_bond_atom_site_label_2
_geom_bond_distance
_geom_bond_site_symmetry_2
C1 O4 1.262(8) .
C1 O3 1.274(9) .
C1 C2 1.476(11) .
C1 Dy1 2.825(8) .
C2 C3 1.373(11) .
C2 C7 1.422(10) .
C3 C4 1.395(12) .
C3 H3 0.9300 .
C4 C5 1.349(11) .
C4 H4 0.9300 .
C5 C6 1.382(13) .
C5 H5 0.9300 .
C6 C7 1.391(12) .
C6 H6 0.9300 .
C7 O11 1.373(10) .
C8 C9 1.372(11) .
C8 C13 1.371(11) .
C8 O11 1.395(8) .
C9 C10 1.362(10) .
C9 H9 0.9300 .
C10 C11 1.375(11) .
C10 H10 0.9300 .
C11 C12 1.373(10) .
C11 C14 1.490(10) .
C12 C13 1.365(9) .
C12 H12 0.9300 .
C13 H13 0.9300 .
C14 O9 1.210(9) .
C14 O8 1.327(9) .
C15 O6 1.249(9) .
C15 O5 1.272(8) .
C15 C16 1.506(11) .
C15 Dy1 2.801(9) .
C16 C21 1.367(11) .
C16 C17 1.393(9) .
C17 O10 1.376(9) .
C17 C18 1.392(11) .
C18 C19 1.375(11) .
C18 H18 0.9300 .
C19 C20 1.385(11) .
C19 H19 0.9300 .
C20 C21 1.380(12) .
C20 H20 0.9300 .
C21 H21 0.9300 .
C22 C28 1.371(10) 2_665
C22 C23 1.391(10) .
C22 O10 1.397(7) .
C23 C26 1.378(9) 2_665
C23 H23 0.9300 .
C24 O12 1.246(9) 2_755
C24 O7 1.270(8) .
C24 C25 1.502(9) .
C24 Dy1 2.987(7) 2_755
C25 C27 1.382(10) .
C25 C26 1.390(9) .
C26 C23 1.378(9) 2_665
C26 H26 0.9300 .
C27 C28 1.379(9) .
C27 H27 0.9300 .
C28 C22 1.371(10) 2_665
C28 H28 0.9300 .
O1 Dy1 2.420(4) .
O1 H1A 0.8500 .
O1 H1B 0.8500 .
O2 Dy1 2.403(5) .
O2 H2A 0.8568 .
O2 H2B 0.8568 .
O3 Dy1 2.383(5) .
O4 Dy1 2.499(5) .
O5 Dy1 2.486(6) .
O6 Dy1 2.391(5) .
O7 Dy1 2.316(5) .
O8 H8 0.8200 .
O12 C24 1.246(9) 2_755
O12 Dy1 2.326(5) .
Dy1 C24 2.987(7) 2_755

loop_
_geom_torsion_atom_site_label_1
_geom_torsion_atom_site_label_2
_geom_torsion_atom_site_label_3
_geom_torsion_atom_site_label_4
_geom_torsion
_geom_torsion_site_symmetry_1
_geom_torsion_site_symmetry_4
O4 C1 C2 C3 31.8(11) . .
O3 C1 C2 C3 -145.6(8) . .
Dy1 C1 C2 C3 -75(3) . .
O4 C1 C2 C7 -150.8(7) . .
O3 C1 C2 C7 31.7(11) . .
Dy1 C1 C2 C7 102(3) . .
C7 C2 C3 C4 -1.7(12) . .
C1 C2 C3 C4 175.8(8) . .
C2 C3 C4 C5 1.4(14) . .
C3 C4 C5 C6 -0.7(14) . .
C4 C5 C6 C7 0.3(14) . .
C5 C6 C7 O11 174.0(8) . .
C5 C6 C7 C2 -0.6(13) . .
C3 C2 C7 O11 -173.7(7) . .
C1 C2 C7 O11 8.9(11) . .
C3 C2 C7 C6 1.3(11) . .
C1 C2 C7 C6 -176.1(7) . .
C13 C8 C9 C10 -0.6(14) . .
O11 C8 C9 C10 174.3(9) . .
C8 C9 C10 C11 -0.2(15) . .
C9 C10 C11 C12 1.6(15) . .
C9 C10 C11 C14 -179.1(9) . .
C10 C11 C12 C13 -2.2(14) . .
C14 C11 C12 C13 178.5(8) . .
C11 C12 C13 C8 1.4(14) . .
C9 C8 C13 C12 0.0(14) . .
O11 C8 C13 C12 -175.2(8) . .
C12 C11 C14 O9 -170.3(9) . .
C10 C11 C14 O9 10.4(15) . .
C12 C11 C14 O8 9.9(13) . .
C10 C11 C14 O8 -169.5(9) . .
O6 C15 C16 C21 -168.7(7) . .
O5 C15 C16 C21 10.5(10) . .
Dy1 C15 C16 C21 106(5) . .
O6 C15 C16 C17 9.2(11) . .
O5 C15 C16 C17 -171.6(7) . .
Dy1 C15 C16 C17 -76(5) . .
C21 C16 C17 O10 177.5(7) . .
C15 C16 C17 O10 -0.4(11) . .
C21 C16 C17 C18 2.0(11) . .
C15 C16 C17 C18 -176.0(7) . .
O10 C17 C18 C19 -176.7(7) . .
C16 C17 C18 C19 -1.4(12) . .
C17 C18 C19 C20 -0.2(13) . .
C18 C19 C20 C21 1.2(12) . .
C17 C16 C21 C20 -0.9(11) . .
C15 C16 C21 C20 177.1(7) . .
C19 C20 C21 C16 -0.6(12) . .
C28 C22 C23 C26 3.0(14) 2_665 2_665
O10 C22 C23 C26 -179.5(8) . 2_665
O12 C24 C25 C27 -170.4(8) 2_755 .
O7 C24 C25 C27 6.9(12) . .
Dy1 C24 C25 C27 -161.9(18) 2_755 .
O12 C24 C25 C26 8.1(12) 2_755 .
O7 C24 C25 C26 -174.6(7) . .
Dy1 C24 C25 C26 17(3) 2_755 .
C27 C25 C26 C23 4.4(13) . 2_665
C24 C25 C26 C23 -174.1(8) . 2_665
C26 C25 C27 C28 -4.8(13) . .
C24 C25 C27 C28 173.7(8) . .
C25 C27 C28 C22 1.2(14) . 2_665
O4 C1 O3 Dy1 -10.6(8) . .
C2 C1 O3 Dy1 167.0(6) . .
O3 C1 O4 Dy1 10.0(7) . .
C2 C1 O4 Dy1 -167.5(7) . .
O6 C15 O5 Dy1 -8.2(7) . .
C16 C15 O5 Dy1 172.6(6) . .
O5 C15 O6 Dy1 8.5(7) . .
C16 C15 O6 Dy1 -172.3(6) . .
O12 C24 O7 Dy1 -132.1(13) 2_755 .
C25 C24 O7 Dy1 51(2) . .
Dy1 C24 O7 Dy1 -132.3(16) 2_755 .
C18 C17 O10 C22 -20.5(12) . .
C16 C17 O10 C22 164.0(7) . .
C28 C22 O10 C17 -41.2(13) 2_665 .
C23 C22 O10 C17 141.4(8) . .
C6 C7 O11 C8 30.2(12) . .
C2 C7 O11 C8 -155.0(7) . .
C9 C8 O11 C7 53.5(12) . .
C13 C8 O11 C7 -131.5(9) . .
C24 O7 Dy1 O12 140.5(16) . .
C24 O7 Dy1 O3 -70.3(16) . .
C24 O7 Dy1 O6 0.5(16) . .
C24 O7 Dy1 O2 -150.7(16) . .
C24 O7 Dy1 O1 33.4(18) . .
C24 O7 Dy1 O5 54.9(16) . .
C24 O7 Dy1 O4 -113.4(16) . .
C24 O7 Dy1 C15 27.1(16) . .
C24 O7 Dy1 C1 -90.7(16) . .
C24 O7 Dy1 C24 134.4(15) . 2_755
C24 O12 Dy1 O7 -15.7(6) 2_755 .
C24 O12 Dy1 O3 -146.0(5) 2_755 .
C24 O12 Dy1 O6 86.9(6) 2_755 .
C24 O12 Dy1 O2 -80.5(5) 2_755 .
C24 O12 Dy1 O1 135.8(6) 2_755 .
C24 O12 Dy1 O5 60.2(5) 2_755 .
C24 O12 Dy1 O4 -149.6(6) 2_755 .
C24 O12 Dy1 C15 68.7(6) 2_755 .
C24 O12 Dy1 C1 -145.4(5) 2_755 .
C1 O3 Dy1 O7 -134.3(5) . .
C1 O3 Dy1 O12 1.3(6) . .
C1 O3 Dy1 O6 148.4(5) . .
C1 O3 Dy1 O2 -62.9(5) . .
C1 O3 Dy1 O1 73.9(5) . .
C1 O3 Dy1 O5 148.5(4) . .
C1 O3 Dy1 O4 5.9(4) . .
C1 O3 Dy1 C15 150.5(5) . .
C1 O3 Dy1 C24 -29.2(7) . 2_755
C15 O6 Dy1 O7 76.3(4) . .
C15 O6 Dy1 O12 -38.8(5) . .
C15 O6 Dy1 O3 175.2(5) . .
C15 O6 Dy1 O2 121.8(5) . .
C15 O6 Dy1 O1 -87.9(4) . .
C15 O6 Dy1 O5 -4.7(4) . .
C15 O6 Dy1 O4 -152.5(4) . .
C15 O6 Dy1 C1 -171.1(4) . .
C15 O6 Dy1 C24 -6.2(5) . 2_755
C15 O5 Dy1 O7 -82.3(4) . .
C15 O5 Dy1 O12 163.3(4) . .
C15 O5 Dy1 O3 4.5(5) . .
C15 O5 Dy1 O6 4.6(4) . .
C15 O5 Dy1 O2 -122.1(4) . .
C15 O5 Dy1 O1 87.1(4) . .
C15 O5 Dy1 O4 80.1(5) . .
C15 O5 Dy1 C1 29.3(5) . .
C15 O5 Dy1 C24 -176.5(4) . 2_755
C1 O4 Dy1 O7 52.7(5) . .
C1 O4 Dy1 O12 171.1(5) . .
C1 O4 Dy1 O3 -5.9(4) . .
C1 O4 Dy1 O6 -45.5(5) . .
C1 O4 Dy1 O2 91.1(4) . .
C1 O4 Dy1 O1 -111.2(5) . .
C1 O4 Dy1 O5 -104.1(5) . .
C1 O4 Dy1 C15 -63.0(5) . .
C1 O4 Dy1 C24 159.2(4) . 2_755
O6 C15 Dy1 O7 -97.6(4) . .
O5 C15 Dy1 O7 90.7(4) . .
C16 C15 Dy1 O7 -8(5) . .
O6 C15 Dy1 O12 152.8(4) . .
O5 C15 Dy1 O12 -18.9(5) . .
C16 C15 Dy1 O12 -118(5) . .
O6 C15 Dy1 O3 -4.6(5) . .
O5 C15 Dy1 O3 -176.3(4) . .
C16 C15 Dy1 O3 85(5) . .
O5 C15 Dy1 O6 -171.7(7) . .
C16 C15 Dy1 O6 89(5) . .
O6 C15 Dy1 O2 -93.8(5) . .
O5 C15 Dy1 O2 94.5(5) . .
C16 C15 Dy1 O2 -4(5) . .
O6 C15 Dy1 O1 85.5(4) . .
O5 C15 Dy1 O1 -86.2(4) . .
C16 C15 Dy1 O1 175(5) . .
O6 C15 Dy1 O5 171.7(7) . .
C16 C15 Dy1 O5 -99(5) . .
O6 C15 Dy1 O4 38.1(5) . .
O5 C15 Dy1 O4 -133.6(4) . .
C16 C15 Dy1 O4 128(5) . .
O6 C15 Dy1 C1 10.3(5) . .
O5 C15 Dy1 C1 -161.3(4) . .
C16 C15 Dy1 C1 100(5) . .
O6 C15 Dy1 C24 175.3(4) . 2_755
O5 C15 Dy1 C24 3.6(4) . 2_755
C16 C15 Dy1 C24 -95(5) . 2_755
O4 C1 Dy1 O7 -139.7(4) . .
O3 C1 Dy1 O7 50.8(5) . .
C2 C1 Dy1 O7 -26(3) . .
O4 C1 Dy1 O12 -9.6(5) . .
O3 C1 Dy1 O12 -179.0(4) . .
C2 C1 Dy1 O12 104(3) . .
O4 C1 Dy1 O3 169.5(8) . .
C2 C1 Dy1 O3 -77(3) . .
O4 C1 Dy1 O6 139.4(4) . .
O3 C1 Dy1 O6 -30.1(5) . .
C2 C1 Dy1 O6 -107(3) . .
O4 C1 Dy1 O2 -79.2(4) . .
O3 C1 Dy1 O2 111.4(5) . .
C2 C1 Dy1 O2 34(3) . .
O4 C1 Dy1 O1 64.2(4) . .
O3 C1 Dy1 O1 -105.3(5) . .
C2 C1 Dy1 O1 178(3) . .
O4 C1 Dy1 O5 119.8(4) . .
O3 C1 Dy1 O5 -49.7(6) . .
C2 C1 Dy1 O5 -127(3) . .
O3 C1 Dy1 O4 -169.5(8) . .
C2 C1 Dy1 O4 114(3) . .
O4 C1 Dy1 C15 134.8(4) . .
O3 C1 Dy1 C15 -34.6(5) . .
C2 C1 Dy1 C15 -112(3) . .
O4 C1 Dy1 C24 -26.4(5) . 2_755
O3 C1 Dy1 C24 164.1(4) . 2_755
C2 C1 Dy1 C24 87(3) . 2_755
